data_7103112
loop_
_publ_author_name
'Yang, Jin'
'Ma, Jian-Fang'
'Batten, Stuart R'
'Su, Zhong-Min'

_publ_section_title
;
 Unusual parallel and inclined interlocking modes in polyrotaxane-like
 metal-organic frameworks.
;
_journal_issue 19
_journal_name_full 'Chemical communications (Cambridge, England)'
_journal_page_first 2233
_journal_page_last 2235
_journal_paper_doi 10.1039/b800199e
_journal_year 2008
_chemical_formula_moiety 'C60 H48 Co2 N8 O8'
_chemical_formula_sum 'C60 H48 Co2 N8 O8'
_chemical_formula_weight 1126.92
_chemical_name_systematic
;
?
;
_space_group_IT_number 2
_symmetry_cell_setting triclinic
_symmetry_space_group_name_Hall '-P 1'
_symmetry_space_group_name_H-M 'P -1'
_atom_sites_solution_hydrogens geom
_atom_sites_solution_primary direct
_atom_sites_solution_secondary difmap
_audit_creation_method SHELXL-97
_cell_angle_alpha 100.224(7)
_cell_angle_beta 101.872(7)
_cell_angle_gamma 108.184(6)
_cell_formula_units_Z 2
_cell_length_a 11.039(4)
_cell_length_b 13.094(5)
_cell_length_c 19.901(7)
_cell_measurement_reflns_used 9922
_cell_measurement_temperature 183(2)
_cell_measurement_theta_max 26.10
_cell_measurement_theta_min 1.70
_cell_volume 2582.6(16)
_computing_cell_refinement 'SMART (Bruker, 1998)'
_computing_data_collection 'SMART (Bruker, 1998)'
_computing_data_reduction 'SAINT (Bruker, 1998)'
_computing_molecular_graphics 'SHELXTL (Bruker, 1998)'
_computing_publication_material 'SHELXTL (Bruker, 1998)'
_computing_structure_refinement 'SHELXL97 (Sheldrick, 1997)'
_computing_structure_solution 'SHELXS97 (Sheldrick, 1997)'
_diffrn_ambient_temperature 183(2)
_diffrn_measured_fraction_theta_full 0.984
_diffrn_measured_fraction_theta_max 0.967
_diffrn_measurement_device_type 'Bruker APEX CCD area detector'
_diffrn_measurement_method '\f and \w scans'
_diffrn_radiation_monochromator graphite
_diffrn_radiation_source 'fine-focus sealed tube'
_diffrn_radiation_type MoK\a
_diffrn_radiation_wavelength 0.71073
_diffrn_reflns_av_R_equivalents 0.0457
_diffrn_reflns_av_sigmaI/netI 0.1163
_diffrn_reflns_limit_h_max 13
_diffrn_reflns_limit_h_min -13
_diffrn_reflns_limit_k_max 16
_diffrn_reflns_limit_k_min -11
_diffrn_reflns_limit_l_max 21
_diffrn_reflns_limit_l_min -24
_diffrn_reflns_number 14496
_diffrn_reflns_theta_full 25.00
_diffrn_reflns_theta_max 26.10
_diffrn_reflns_theta_min 1.70
_exptl_absorpt_coefficient_mu 0.709
_exptl_absorpt_correction_T_max 0.863
_exptl_absorpt_correction_T_min 0.811
_exptl_absorpt_correction_type multi-scan
_exptl_absorpt_process_details '(SAINT; Bruker, 1998)'
_exptl_crystal_colour pink
_exptl_crystal_density_diffrn 1.449
_exptl_crystal_density_method 'not measured'
_exptl_crystal_description block
_exptl_crystal_F_000 1164
_exptl_crystal_size_max 0.29
_exptl_crystal_size_mid 0.26
_exptl_crystal_size_min 0.21
_refine_diff_density_max 0.713
_refine_diff_density_min -0.495
_refine_diff_density_rms 0.093
_refine_ls_extinction_method none
_refine_ls_goodness_of_fit_ref 1.020
_refine_ls_hydrogen_treatment constr
_refine_ls_matrix_type full
_refine_ls_number_parameters 703
_refine_ls_number_reflns 9922
_refine_ls_number_restraints 0
_refine_ls_restrained_S_all 1.020
_refine_ls_R_factor_all 0.1248
_refine_ls_R_factor_gt 0.0722
_refine_ls_shift/su_max 0.001
_refine_ls_shift/su_mean 0.000
_refine_ls_structure_factor_coef Fsqd
_refine_ls_weighting_details 'calc w=1/[\s^2^(Fo^2^)+(0.0611P)^2^+0.0000P] where P=(Fo^2^+2Fc^2^)/3'
_refine_ls_weighting_scheme calc
_refine_ls_wR_factor_gt 0.1362
_refine_ls_wR_factor_ref 0.1596
_reflns_number_gt 6176
_reflns_number_total 9922
_reflns_threshold_expression I>2\s(I)
_cod_data_source_file b800199e.txt
_cod_data_source_block compound1
_cod_depositor_comments
;
The following automatic conversions were performed:
'_symmetry_cell_setting' value 'Triclinic' changed to 'triclinic'
according to '/home/saulius/struct/CIF-dictionaries/cif_core.dic'
dictionary named 'cif_core.dic' version 2.4.1 from 2010-06-29.

Automatic conversion script
Id: cif_fix_enum 1527 2010-12-29 10:47:43Z saulius 
;
_cod_database_code 7103112

loop_
_symmetry_equiv_pos_as_xyz
'x, y, z'
'-x, -y, -z'

loop_
_atom_site_label
_atom_site_type_symbol
_atom_site_fract_x
_atom_site_fract_y
_atom_site_fract_z
_atom_site_U_iso_or_equiv
_atom_site_adp_type
_atom_site_occupancy
_atom_site_symmetry_multiplicity
_atom_site_calc_flag
_atom_site_refinement_flags
_atom_site_disorder_assembly
_atom_site_disorder_group
C1 C 2.3496(4) 0.9907(4) -0.5020(3) 0.0282(12) Uani 1 1 d . . .
H1 H 2.3747 0.9674 -0.4617 0.034 Uiso 1 1 calc R . .
C2 C 2.3542(5) 1.0951(4) -0.5021(3) 0.0343(13) Uani 1 1 d . . .
H2 H 2.3817 1.1555 -0.4627 0.041 Uiso 1 1 calc R . .
C3 C 2.2795(5) 0.9908(4) -0.6114(3) 0.0290(12) Uani 1 1 d . . .
H3 H 2.2467 0.9684 -0.6607 0.035 Uiso 1 1 calc R . .
C4 C 2.2813(5) 1.1840(4) -0.5986(3) 0.0343(13) Uani 1 1 d . . .
H4A H 2.2824 1.1737 -0.6480 0.041 Uiso 1 1 calc R . .
H4B H 2.3502 1.2548 -0.5716 0.041 Uiso 1 1 calc R . .
C5 C 2.1466(5) 1.1869(4) -0.5930(3) 0.0284(12) Uani 1 1 d . . .
C6 C 2.0574(5) 1.1074(4) -0.5723(3) 0.0387(14) Uani 1 1 d . . .
H6 H 2.0784 1.0477 -0.5612 0.046 Uiso 1 1 calc R . .
C7 C 1.9374(5) 1.1152(5) -0.5679(3) 0.0462(16) Uani 1 1 d . . .
H7 H 1.8783 1.0613 -0.5537 0.055 Uiso 1 1 calc R . .
C8 C 1.9049(5) 1.2037(5) -0.5847(3) 0.0424(15) Uani 1 1 d . . .
H8 H 1.8240 1.2089 -0.5815 0.051 Uiso 1 1 calc R . .
C9 C 1.9922(5) 1.2841(4) -0.6062(3) 0.0298(12) Uani 1 1 d . . .
C10 C 2.1126(5) 1.2754(4) -0.6101(3) 0.0301(12) Uani 1 1 d . . .
H10 H 2.1718 1.3292 -0.6245 0.036 Uiso 1 1 calc R . .
C11 C 1.9568(5) 1.3785(4) -0.6278(3) 0.0344(13) Uani 1 1 d . . .
H11A H 1.8787 1.3814 -0.6136 0.041 Uiso 1 1 calc R . .
H11B H 2.0293 1.4485 -0.6034 0.041 Uiso 1 1 calc R . .
C12 C 2.0214(5) 1.3961(4) -0.7424(3) 0.0355(13) Uani 1 1 d . . .
H12 H 2.1106 1.4412 -0.7233 0.043 Uiso 1 1 calc R . .
C13 C 1.9567(5) 1.3499(4) -0.8114(3) 0.0332(13) Uani 1 1 d . . .
H13 H 1.9947 1.3575 -0.8487 0.040 Uiso 1 1 calc R . .
C14 C 1.8142(5) 1.3007(4) -0.7536(3) 0.0314(12) Uani 1 1 d . . .
H14 H 1.7355 1.2686 -0.7424 0.038 Uiso 1 1 calc R . .
C15 C -0.0284(5) 0.6550(4) -0.6216(3) 0.0354(13) Uani 1 1 d . . .
H15 H -0.0155 0.6623 -0.5730 0.043 Uiso 1 1 calc R . .
C16 C -0.1472(5) 0.6099(4) -0.6710(3) 0.0354(13) Uani 1 1 d . . .
H16 H -0.2295 0.5795 -0.6631 0.043 Uiso 1 1 calc R . .
C17 C 0.0094(4) 0.6658(4) -0.7219(3) 0.0282(12) Uani 1 1 d . . .
H17 H 0.0524 0.6812 -0.7565 0.034 Uiso 1 1 calc R . .
C18 C -0.2283(5) 0.5717(5) -0.8038(3) 0.0383(14) Uani 1 1 d . . .
H18A H -0.3056 0.5882 -0.7974 0.046 Uiso 1 1 calc R . .
H18B H -0.2540 0.4914 -0.8170 0.046 Uiso 1 1 calc R . .
C19 C -0.1881(4) 0.6162(4) -0.8640(3) 0.0268(11) Uani 1 1 d . . .
C20 C -0.0988(5) 0.5844(4) -0.8950(3) 0.0319(13) Uani 1 1 d . . .
H20 H -0.0591 0.5385 -0.8765 0.038 Uiso 1 1 calc R . .
C21 C -0.0681(5) 0.6200(4) -0.9532(3) 0.0348(13) Uani 1 1 d . . .
H21 H -0.0057 0.6007 -0.9723 0.042 Uiso 1 1 calc R . .
C22 C -0.1315(5) 0.6848(4) -0.9826(3) 0.0308(12) Uani 1 1 d . . .
H22 H -0.1113 0.7084 -1.0218 0.037 Uiso 1 1 calc R . .
C23 C -0.2243(5) 0.7148(4) -0.9548(3) 0.0257(11) Uani 1 1 d . . .
C24 C -0.2492(4) 0.6824(4) -0.8945(2) 0.0250(11) Uani 1 1 d . . .
H24 H -0.3079 0.7054 -0.8740 0.030 Uiso 1 1 calc R . .
C25 C -0.3054(5) 0.7721(4) -0.9931(3) 0.0355(13) Uani 1 1 d . . .
H25A H -0.3097 0.7532 -1.0431 0.043 Uiso 1 1 calc R . .
H25B H -0.3952 0.7430 -0.9892 0.043 Uiso 1 1 calc R . .
C26 C -0.3272(5) 0.9560(4) -0.9522(3) 0.0262(11) Uani 1 1 d . . .
H26 H -0.4151 0.9271 -0.9513 0.031 Uiso 1 1 calc R . .
N8 N -0.2579(4) 1.0637(3) -0.9390(2) 0.0259(9) Uani 1 1 d . . .
C28 C -0.1311(5) 0.9659(4) -0.9627(3) 0.0366(13) Uani 1 1 d . . .
H28 H -0.0592 0.9474 -0.9700 0.044 Uiso 1 1 calc R . .
C29 C 0.4162(5) 0.7988(4) -0.6877(3) 0.0277(12) Uani 1 1 d . . .
C30 C 0.5370(5) 0.8433(4) -0.7121(3) 0.0296(12) Uani 1 1 d . . .
C31 C 0.6462(5) 0.8114(4) -0.6939(3) 0.0337(13) Uani 1 1 d . . .
H31 H 0.6429 0.7591 -0.6676 0.040 Uiso 1 1 calc R . .
C32 C 0.7593(5) 0.8565(4) -0.7145(3) 0.0319(13) Uani 1 1 d . . .
H32 H 0.8300 0.8325 -0.7030 0.038 Uiso 1 1 calc R . .
C33 C 0.7690(5) 0.9378(4) -0.7525(3) 0.0286(12) Uani 1 1 d . . .
C34 C 0.6609(5) 0.9703(5) -0.7695(3) 0.0388(14) Uani 1 1 d . . .
H34 H 0.6658 1.0249 -0.7941 0.047 Uiso 1 1 calc R . .
C35 C 0.5461(5) 0.9237(5) -0.7507(3) 0.0362(13) Uani 1 1 d . . .
H35 H 0.4744 0.9459 -0.7639 0.043 Uiso 1 1 calc R . .
C36 C 0.8873(5) 0.9883(4) -0.7753(3) 0.0323(12) Uani 1 1 d . . .
H36 H 0.8981 1.0570 -0.7849 0.039 Uiso 1 1 calc R . .
C37 C 0.9813(5) 0.9469(4) -0.7838(3) 0.0347(13) Uani 1 1 d . . .
H37 H 0.9707 0.8777 -0.7748 0.042 Uiso 1 1 calc R . .
C38 C 1.0995(5) 0.9995(4) -0.8058(3) 0.0295(12) Uani 1 1 d . . .
C39 C 1.1644(5) 0.9359(4) -0.8360(3) 0.0353(13) Uani 1 1 d . . .
H39 H 1.1307 0.8591 -0.8428 0.042 Uiso 1 1 calc R . .
C40 C 1.2773(5) 0.9835(4) -0.8559(3) 0.0302(12) Uani 1 1 d . . .
H40 H 1.3178 0.9386 -0.8763 0.036 Uiso 1 1 calc R . .
C41 C 1.3309(5) 1.0983(4) -0.8458(3) 0.0273(12) Uani 1 1 d . . .
C42 C 1.4618(5) 1.1540(4) -0.8596(3) 0.0285(12) Uani 1 1 d . . .
C43 C 1.2645(5) 1.1625(4) -0.8175(3) 0.0306(12) Uani 1 1 d . . .
H43 H 1.2983 1.2392 -0.8111 0.037 Uiso 1 1 calc R . .
C44 C 1.1503(5) 1.1154(4) -0.7987(3) 0.0310(12) Uani 1 1 d . . .
H44 H 1.1066 1.1599 -0.7813 0.037 Uiso 1 1 calc R . .
C45 C 1.7119(5) 1.3038(4) -1.0039(3) 0.0288(12) Uani 1 1 d . . .
C46 C 1.6820(4) 1.3659(4) -1.0586(3) 0.0262(11) Uani 1 1 d . . .
C47 C 1.6046(4) 1.4312(4) -1.0493(3) 0.0262(11) Uani 1 1 d . . .
H47 H 1.5735 1.4375 -1.0093 0.031 Uiso 1 1 calc R . .
C48 C 1.5744(5) 1.4869(4) -1.1003(3) 0.0267(11) Uani 1 1 d . . .
H48 H 1.5249 1.5317 -1.0931 0.032 Uiso 1 1 calc R . .
C49 C 1.6161(5) 1.4770(4) -1.1612(2) 0.0243(11) Uani 1 1 d . . .
C50 C 1.6971(5) 1.4151(4) -1.1689(3) 0.0283(12) Uani 1 1 d . . .
H50 H 1.7288 1.4096 -1.2087 0.034 Uiso 1 1 calc R . .
C51 C 1.7308(5) 1.3616(4) -1.1177(3) 0.0297(12) Uani 1 1 d . . .
H51 H 1.7868 1.3222 -1.1231 0.036 Uiso 1 1 calc R . .
C52 C 1.5650(4) 1.5260(4) -1.2173(3) 0.0253(11) Uani 1 1 d . . .
H52 H 1.5392 1.5856 -1.2032 0.030 Uiso 1 1 calc R . .
C53 C 1.5530(4) 1.4917(4) -1.2865(3) 0.0271(12) Uani 1 1 d . . .
H53 H 1.5896 1.4390 -1.3000 0.032 Uiso 1 1 calc R . .
C54 C 1.4869(5) 1.5306(4) -1.3429(3) 0.0256(11) Uani 1 1 d . . .
C55 C 1.4635(4) 1.6303(4) -1.3311(3) 0.0290(12) Uani 1 1 d . . .
H55 H 1.4895 1.6754 -1.2850 0.035 Uiso 1 1 calc R . .
C56 C 1.4017(5) 1.6632(4) -1.3874(3) 0.0284(12) Uani 1 1 d . . .
H56 H 1.3897 1.7311 -1.3790 0.034 Uiso 1 1 calc R . .
C57 C 1.3577(4) 1.5941(4) -1.4564(3) 0.0254(11) Uani 1 1 d . . .
C58 C 1.3766(5) 1.4939(4) -1.4679(3) 0.0332(13) Uani 1 1 d . . .
H58 H 1.3453 1.4464 -1.5134 0.040 Uiso 1 1 calc R . .
C59 C 1.4416(5) 1.4636(4) -1.4121(3) 0.0328(13) Uani 1 1 d . . .
H59 H 1.4555 1.3966 -1.4211 0.039 Uiso 1 1 calc R . .
C60 C 1.3010(5) 1.6316(4) -1.5194(3) 0.0275(12) Uani 1 1 d . . .
N1 N 1.8257(4) 1.2897(3) -0.8190(2) 0.0304(10) Uani 1 1 d . . .
N2 N 1.9303(4) 1.3639(3) -0.7052(2) 0.0308(10) Uani 1 1 d . . .
N3 N 2.3101(4) 1.0939(3) -0.5720(2) 0.0290(10) Uani 1 1 d . . .
N4 N 2.3020(4) 0.9240(3) -0.5709(2) 0.0267(10) Uani 1 1 d . . .
N5 N 0.0705(4) 0.6886(3) -0.6537(2) 0.0276(10) Uani 1 1 d . . .
N6 N -0.1234(4) 0.6175(3) -0.7351(2) 0.0285(10) Uani 1 1 d . . .
N7 N -0.2548(4) 0.8936(3) -0.9669(2) 0.0264(10) Uani 1 1 d . . .
C27 C -0.1349(5) 1.0689(4) -0.9458(3) 0.0348(13) Uani 1 1 d . . .
H27 H -0.0641 1.1343 -0.9395 0.042 Uiso 1 1 calc R . .
O1 O 1.5126(3) 1.2574(3) -0.8432(2) 0.0375(9) Uani 1 1 d . . .
O2 O 1.5171(3) 1.0914(3) -0.88775(18) 0.0323(8) Uani 1 1 d . . .
O3 O 1.6165(3) 1.2644(3) -0.97726(19) 0.0383(9) Uani 1 1 d . . .
O4 O 1.8203(3) 1.2935(3) -0.9865(2) 0.0400(10) Uani 1 1 d . . .
O5 O 1.2558(3) 1.5683(3) -1.58034(19) 0.0355(9) Uani 1 1 d . . .
O6 O 1.3046(3) 1.7325(3) -1.50613(17) 0.0328(9) Uani 1 1 d . . .
O7 O 0.4253(3) 0.7502(3) -0.63691(18) 0.0308(8) Uani 1 1 d . . .
O8 O 0.3106(3) 0.8118(3) -0.71386(18) 0.0348(9) Uani 1 1 d . . .
Co1 Co 1.67850(6) 1.18913(5) -0.90798(4) 0.02580(19) Uani 1 1 d . . .
Co2 Co 0.26824(6) 0.75857(5) -0.60402(3) 0.02405(18) Uani 1 1 d . . .

loop_
_atom_site_aniso_label
_atom_site_aniso_U_11
_atom_site_aniso_U_22
_atom_site_aniso_U_33
_atom_site_aniso_U_23
_atom_site_aniso_U_13
_atom_site_aniso_U_12
C1 0.028(3) 0.037(3) 0.023(3) 0.011(2) 0.005(2) 0.014(2)
C2 0.032(3) 0.038(3) 0.031(3) 0.003(3) 0.006(2) 0.014(3)
C3 0.034(3) 0.028(3) 0.027(3) 0.012(2) 0.004(2) 0.016(2)
C4 0.042(3) 0.028(3) 0.046(4) 0.023(3) 0.020(3) 0.019(3)
C5 0.031(3) 0.028(3) 0.027(3) 0.009(2) 0.007(2) 0.012(2)
C6 0.038(3) 0.036(3) 0.050(4) 0.024(3) 0.016(3) 0.013(3)
C7 0.038(3) 0.056(4) 0.055(4) 0.034(3) 0.025(3) 0.013(3)
C8 0.034(3) 0.062(4) 0.038(4) 0.018(3) 0.015(3) 0.021(3)
C9 0.029(3) 0.037(3) 0.025(3) 0.009(2) 0.002(2) 0.016(3)
C10 0.033(3) 0.029(3) 0.026(3) 0.010(2) 0.006(2) 0.008(2)
C11 0.037(3) 0.036(3) 0.028(3) 0.007(2) 0.004(2) 0.014(3)
C12 0.030(3) 0.036(3) 0.041(4) 0.020(3) 0.005(3) 0.011(3)
C13 0.035(3) 0.033(3) 0.037(4) 0.020(3) 0.013(3) 0.012(3)
C14 0.028(3) 0.034(3) 0.032(3) 0.012(2) 0.006(2) 0.011(2)
C15 0.040(3) 0.043(3) 0.026(3) 0.019(3) 0.010(3) 0.014(3)
C16 0.031(3) 0.049(4) 0.034(3) 0.023(3) 0.015(3) 0.015(3)
C17 0.027(3) 0.027(3) 0.030(3) 0.014(2) 0.010(2) 0.004(2)
C18 0.031(3) 0.041(3) 0.037(4) 0.021(3) 0.002(3) 0.004(3)
C19 0.020(2) 0.030(3) 0.027(3) 0.014(2) 0.002(2) 0.004(2)
C20 0.029(3) 0.031(3) 0.037(3) 0.015(2) 0.001(2) 0.013(2)
C21 0.026(3) 0.037(3) 0.040(4) 0.009(3) 0.007(2) 0.012(3)
C22 0.033(3) 0.032(3) 0.029(3) 0.016(2) 0.011(2) 0.007(2)
C23 0.029(3) 0.017(3) 0.022(3) 0.003(2) -0.002(2) 0.003(2)
C24 0.023(3) 0.026(3) 0.020(3) 0.002(2) -0.001(2) 0.009(2)
C25 0.042(3) 0.030(3) 0.033(3) 0.014(2) -0.002(3) 0.015(3)
C26 0.023(3) 0.031(3) 0.026(3) 0.016(2) 0.006(2) 0.008(2)
N8 0.033(2) 0.027(2) 0.025(2) 0.0147(18) 0.0120(19) 0.013(2)
C28 0.037(3) 0.041(3) 0.046(4) 0.023(3) 0.023(3) 0.021(3)
C29 0.036(3) 0.027(3) 0.021(3) 0.004(2) 0.012(2) 0.011(2)
C30 0.030(3) 0.026(3) 0.032(3) 0.009(2) 0.010(2) 0.008(2)
C31 0.039(3) 0.033(3) 0.033(3) 0.015(2) 0.015(3) 0.012(3)
C32 0.029(3) 0.039(3) 0.039(3) 0.021(3) 0.014(2) 0.018(3)
C33 0.028(3) 0.031(3) 0.028(3) 0.012(2) 0.011(2) 0.008(2)
C34 0.043(3) 0.047(4) 0.038(4) 0.029(3) 0.017(3) 0.018(3)
C35 0.032(3) 0.055(4) 0.031(3) 0.025(3) 0.009(2) 0.022(3)
C36 0.034(3) 0.036(3) 0.027(3) 0.017(2) 0.007(2) 0.011(3)
C37 0.036(3) 0.031(3) 0.035(3) 0.016(2) 0.008(2) 0.007(3)
C38 0.028(3) 0.036(3) 0.025(3) 0.012(2) 0.006(2) 0.009(2)
C39 0.038(3) 0.030(3) 0.040(3) 0.016(3) 0.008(3) 0.013(3)
C40 0.029(3) 0.037(3) 0.032(3) 0.015(2) 0.010(2) 0.017(3)
C41 0.027(3) 0.030(3) 0.024(3) 0.009(2) 0.006(2) 0.007(2)
C42 0.037(3) 0.034(3) 0.023(3) 0.017(2) 0.010(2) 0.018(3)
C43 0.032(3) 0.033(3) 0.028(3) 0.012(2) 0.012(2) 0.008(2)
C44 0.025(3) 0.029(3) 0.038(3) 0.008(2) 0.011(2) 0.008(2)
C45 0.032(3) 0.026(3) 0.027(3) 0.015(2) 0.008(2) 0.006(2)
C46 0.026(3) 0.028(3) 0.024(3) 0.018(2) 0.004(2) 0.006(2)
C47 0.030(3) 0.033(3) 0.019(3) 0.012(2) 0.013(2) 0.009(2)
C48 0.031(3) 0.026(3) 0.028(3) 0.013(2) 0.011(2) 0.012(2)
C49 0.031(3) 0.026(3) 0.015(3) 0.010(2) 0.004(2) 0.007(2)
C50 0.032(3) 0.040(3) 0.019(3) 0.016(2) 0.011(2) 0.014(3)
C51 0.031(3) 0.036(3) 0.029(3) 0.014(2) 0.008(2) 0.018(3)
C52 0.028(3) 0.024(3) 0.025(3) 0.012(2) 0.006(2) 0.008(2)
C53 0.029(3) 0.029(3) 0.030(3) 0.018(2) 0.010(2) 0.012(2)
C54 0.028(3) 0.028(3) 0.027(3) 0.019(2) 0.011(2) 0.011(2)
C55 0.028(3) 0.030(3) 0.029(3) 0.012(2) 0.009(2) 0.009(2)
C56 0.033(3) 0.028(3) 0.032(3) 0.018(2) 0.014(2) 0.014(2)
C57 0.022(3) 0.034(3) 0.026(3) 0.019(2) 0.012(2) 0.009(2)
C58 0.043(3) 0.038(3) 0.019(3) 0.009(2) 0.004(2) 0.017(3)
C59 0.042(3) 0.029(3) 0.033(3) 0.012(2) 0.009(2) 0.018(3)
C60 0.025(3) 0.039(3) 0.028(3) 0.021(3) 0.012(2) 0.013(2)
N1 0.030(2) 0.028(2) 0.035(3) 0.015(2) 0.007(2) 0.011(2)
N2 0.029(2) 0.028(2) 0.034(3) 0.011(2) 0.001(2) 0.012(2)
N3 0.030(2) 0.030(3) 0.033(3) 0.016(2) 0.010(2) 0.013(2)
N4 0.028(2) 0.029(2) 0.026(3) 0.0131(19) 0.0080(18) 0.0102(19)
N5 0.029(2) 0.031(2) 0.024(3) 0.0152(19) 0.0054(19) 0.011(2)
N6 0.027(2) 0.032(3) 0.030(3) 0.017(2) 0.0042(19) 0.011(2)
N7 0.031(2) 0.028(2) 0.022(2) 0.0138(18) 0.0040(18) 0.011(2)
C27 0.028(3) 0.030(3) 0.052(4) 0.021(3) 0.020(3) 0.007(2)
O1 0.037(2) 0.033(2) 0.048(3) 0.0163(18) 0.0199(18) 0.0113(18)
O2 0.0319(19) 0.038(2) 0.037(2) 0.0204(17) 0.0156(17) 0.0166(18)
O3 0.035(2) 0.051(2) 0.042(2) 0.0355(19) 0.0154(18) 0.0171(19)
O4 0.034(2) 0.051(2) 0.050(3) 0.035(2) 0.0170(18) 0.0215(19)
O5 0.042(2) 0.041(2) 0.023(2) 0.0161(17) 0.0035(17) 0.0150(18)
O6 0.041(2) 0.040(2) 0.027(2) 0.0208(17) 0.0095(16) 0.0204(18)
O7 0.039(2) 0.029(2) 0.030(2) 0.0161(16) 0.0168(17) 0.0105(17)
O8 0.0293(19) 0.048(2) 0.030(2) 0.0127(17) 0.0104(16) 0.0146(18)
Co1 0.0298(4) 0.0276(4) 0.0246(4) 0.0152(3) 0.0074(3) 0.0122(3)
Co2 0.0259(4) 0.0283(4) 0.0212(4) 0.0132(3) 0.0061(3) 0.0107(3)

loop_
_atom_type_symbol
_atom_type_description
_atom_type_scat_dispersion_real
_atom_type_scat_dispersion_imag
_atom_type_scat_source
C C 0.0033 0.0016 'International Tables Vol C Tables 4.2.6.8 and 6.1.1.4'
H H 0.0000 0.0000 'International Tables Vol C Tables 4.2.6.8 and 6.1.1.4'
N N 0.0061 0.0033 'International Tables Vol C Tables 4.2.6.8 and 6.1.1.4'
O O 0.0106 0.0060 'International Tables Vol C Tables 4.2.6.8 and 6.1.1.4'
Co Co 0.3494 0.9721 'International Tables Vol C Tables 4.2.6.8 and 6.1.1.4'

loop_
_geom_angle_atom_site_label_1
_geom_angle_atom_site_label_2
_geom_angle_atom_site_label_3
_geom_angle
_geom_angle_site_symmetry_1
_geom_angle_site_symmetry_3
_geom_angle_publ_flag
C2 C1 N4 109.8(5) . . ?
C2 C1 H1 125.1 . . ?
N4 C1 H1 125.1 . . ?
C1 C2 N3 106.2(4) . . ?
C1 C2 H2 126.9 . . ?
N3 C2 H2 126.9 . . ?
N4 C3 N3 111.3(4) . . ?
N4 C3 H3 124.4 . . ?
N3 C3 H3 124.4 . . ?
N3 C4 C5 111.8(4) . . ?
N3 C4 H4A 109.3 . . ?
C5 C4 H4A 109.3 . . ?
N3 C4 H4B 109.3 . . ?
C5 C4 H4B 109.3 . . ?
H4A C4 H4B 107.9 . . ?
C6 C5 C10 118.8(5) . . ?
C6 C5 C4 123.7(4) . . ?
C10 C5 C4 117.6(5) . . ?
C7 C6 C5 120.7(5) . . ?
C7 C6 H6 119.6 . . ?
C5 C6 H6 119.6 . . ?
C6 C7 C8 120.1(6) . . ?
C6 C7 H7 120.0 . . ?
C8 C7 H7 120.0 . . ?
C9 C8 C7 120.3(5) . . ?
C9 C8 H8 119.9 . . ?
C7 C8 H8 119.9 . . ?
C8 C9 C10 119.1(5) . . ?
C8 C9 C11 121.4(5) . . ?
C10 C9 C11 119.5(5) . . ?
C9 C10 C5 121.1(5) . . ?
C9 C10 H10 119.5 . . ?
C5 C10 H10 119.5 . . ?
N2 C11 C9 111.1(4) . . ?
N2 C11 H11A 109.4 . . ?
C9 C11 H11A 109.4 . . ?
N2 C11 H11B 109.4 . . ?
C9 C11 H11B 109.4 . . ?
H11A C11 H11B 108.0 . . ?
C13 C12 N2 106.6(5) . . ?
C13 C12 H12 126.7 . . ?
N2 C12 H12 126.7 . . ?
C12 C13 N1 110.0(5) . . ?
C12 C13 H13 125.0 . . ?
N1 C13 H13 125.0 . . ?
N1 C14 N2 111.5(5) . . ?
N1 C14 H14 124.2 . . ?
N2 C14 H14 124.2 . . ?
C16 C15 N5 109.7(5) . . ?
C16 C15 H15 125.1 . . ?
N5 C15 H15 125.1 . . ?
C15 C16 N6 106.8(5) . . ?
C15 C16 H16 126.6 . . ?
N6 C16 H16 126.6 . . ?
N5 C17 N6 111.6(4) . . ?
N5 C17 H17 124.2 . . ?
N6 C17 H17 124.2 . . ?
N6 C18 C19 114.4(4) . . ?
N6 C18 H18A 108.7 . . ?
C19 C18 H18A 108.7 . . ?
N6 C18 H18B 108.7 . . ?
C19 C18 H18B 108.7 . . ?
H18A C18 H18B 107.6 . . ?
C20 C19 C24 118.1(5) . . ?
C20 C19 C18 121.1(5) . . ?
C24 C19 C18 120.5(5) . . ?
C21 C20 C19 121.0(5) . . ?
C21 C20 H20 119.5 . . ?
C19 C20 H20 119.5 . . ?
C20 C21 C22 119.4(5) . . ?
C20 C21 H21 120.3 . . ?
C22 C21 H21 120.3 . . ?
C23 C22 C21 121.2(5) . . ?
C23 C22 H22 119.4 . . ?
C21 C22 H22 119.4 . . ?
C22 C23 C24 118.5(5) . . ?
C22 C23 C25 120.4(5) . . ?
C24 C23 C25 120.9(5) . . ?
C23 C24 C19 121.8(5) . . ?
C23 C24 H24 119.1 . . ?
C19 C24 H24 119.1 . . ?
N7 C25 C23 115.1(4) . . ?
N7 C25 H25A 108.5 . . ?
C23 C25 H25A 108.5 . . ?
N7 C25 H25B 108.5 . . ?
C23 C25 H25B 108.5 . . ?
H25A C25 H25B 107.5 . . ?
N8 C26 N7 111.7(4) . . ?
N8 C26 H26 124.1 . . ?
N7 C26 H26 124.1 . . ?
C26 N8 C27 104.7(4) . . ?
C26 N8 Co1 125.7(3) . 1_355 ?
C27 N8 Co1 129.4(3) . 1_355 ?
C27 C28 N7 106.2(4) . . ?
C27 C28 H28 126.9 . . ?
N7 C28 H28 126.9 . . ?
O8 C29 O7 120.8(5) . . ?
O8 C29 C30 121.1(5) . . ?
O7 C29 C30 118.1(4) . . ?
C31 C30 C35 118.1(5) . . ?
C31 C30 C29 121.6(5) . . ?
C35 C30 C29 120.3(4) . . ?
C32 C31 C30 121.0(5) . . ?
C32 C31 H31 119.5 . . ?
C30 C31 H31 119.5 . . ?
C31 C32 C33 121.0(5) . . ?
C31 C32 H32 119.5 . . ?
C33 C32 H32 119.5 . . ?
C34 C33 C32 117.8(5) . . ?
C34 C33 C36 119.3(5) . . ?
C32 C33 C36 122.9(4) . . ?
C35 C34 C33 121.7(5) . . ?
C35 C34 H34 119.2 . . ?
C33 C34 H34 119.2 . . ?
C34 C35 C30 120.5(5) . . ?
C34 C35 H35 119.8 . . ?
C30 C35 H35 119.8 . . ?
C37 C36 C33 127.6(5) . . ?
C37 C36 H36 116.2 . . ?
C33 C36 H36 116.2 . . ?
C36 C37 C38 126.6(5) . . ?
C36 C37 H37 116.7 . . ?
C38 C37 H37 116.7 . . ?
C39 C38 C44 117.5(5) . . ?
C39 C38 C37 120.7(5) . . ?
C44 C38 C37 121.7(5) . . ?
C40 C39 C38 121.9(5) . . ?
C40 C39 H39 119.0 . . ?
C38 C39 H39 119.0 . . ?
C39 C40 C41 120.5(5) . . ?
C39 C40 H40 119.8 . . ?
C41 C40 H40 119.8 . . ?
C40 C41 C43 118.0(5) . . ?
C40 C41 C42 121.7(4) . . ?
C43 C41 C42 120.1(4) . . ?
O1 C42 O2 122.5(5) . . ?
O1 C42 C41 119.7(4) . . ?
O2 C42 C41 117.8(5) . . ?
C44 C43 C41 121.8(5) . . ?
C44 C43 H43 119.1 . . ?
C41 C43 H43 119.1 . . ?
C43 C44 C38 120.1(5) . . ?
C43 C44 H44 120.0 . . ?
C38 C44 H44 120.0 . . ?
O4 C45 O3 123.3(5) . . ?
O4 C45 C46 122.0(5) . . ?
O3 C45 C46 114.7(4) . . ?
C51 C46 C47 118.6(4) . . ?
C51 C46 C45 122.0(4) . . ?
C47 C46 C45 119.4(4) . . ?
C48 C47 C46 119.7(5) . . ?
C48 C47 H47 120.2 . . ?
C46 C47 H47 120.2 . . ?
C49 C48 C47 121.6(4) . . ?
C49 C48 H48 119.2 . . ?
C47 C48 H48 119.2 . . ?
C48 C49 C50 118.3(4) . . ?
C48 C49 C52 118.4(4) . . ?
C50 C49 C52 123.1(4) . . ?
C51 C50 C49 120.6(5) . . ?
C51 C50 H50 119.7 . . ?
C49 C50 H50 119.7 . . ?
C50 C51 C46 120.9(4) . . ?
C50 C51 H51 119.5 . . ?
C46 C51 H51 119.5 . . ?
C53 C52 C49 125.5(5) . . ?
C53 C52 H52 117.2 . . ?
C49 C52 H52 117.2 . . ?
C52 C53 C54 125.3(5) . . ?
C52 C53 H53 117.4 . . ?
C54 C53 H53 117.4 . . ?
C59 C54 C55 117.7(4) . . ?
C59 C54 C53 118.5(4) . . ?
C55 C54 C53 123.8(5) . . ?
C56 C55 C54 120.9(5) . . ?
C56 C55 H55 119.6 . . ?
C54 C55 H55 119.6 . . ?
C55 C56 C57 120.0(5) . . ?
C55 C56 H56 120.0 . . ?
C57 C56 H56 120.0 . . ?
C58 C57 C56 119.2(4) . . ?
C58 C57 C60 119.3(4) . . ?
C56 C57 C60 121.2(4) . . ?
C57 C58 C59 120.4(5) . . ?
C57 C58 H58 119.8 . . ?
C59 C58 H58 119.8 . . ?
C58 C59 C54 121.8(5) . . ?
C58 C59 H59 119.1 . . ?
C54 C59 H59 119.1 . . ?
O5 C60 O6 122.6(5) . . ?
O5 C60 C57 121.3(5) . . ?
O6 C60 C57 116.1(4) . . ?
C14 N1 C13 105.2(4) . . ?
C14 N1 Co1 124.6(3) . . ?
C13 N1 Co1 129.9(4) . . ?
C14 N2 C12 106.7(5) . . ?
C14 N2 C11 125.2(5) . . ?
C12 N2 C11 127.3(4) . . ?
C3 N3 C2 107.7(4) . . ?
C3 N3 C4 125.2(4) . . ?
C2 N3 C4 126.5(4) . . ?
C3 N4 C1 105.0(4) . . ?
C3 N4 Co2 127.1(3) . 1_755 ?
C1 N4 Co2 127.9(3) . 1_755 ?
C17 N5 C15 105.4(4) . . ?
C17 N5 Co2 128.6(3) . . ?
C15 N5 Co2 126.0(3) . . ?
C17 N6 C16 106.4(4) . . ?
C17 N6 C18 129.8(4) . . ?
C16 N6 C18 123.6(4) . . ?
C26 N7 C28 106.8(4) . . ?
C26 N7 C25 125.8(4) . . ?
C28 N7 C25 126.7(4) . . ?
C28 C27 N8 110.5(5) . . ?
C28 C27 H27 124.7 . . ?
N8 C27 H27 124.7 . . ?
C42 O2 Co1 108.1(3) . . ?
C45 O3 Co1 107.3(3) . . ?
C60 O6 Co2 102.4(3) . 1_664 ?
C29 O7 Co2 100.5(3) . . ?
O3 Co1 O2 107.03(14) . . ?
O3 Co1 N8 120.08(16) . 1_755 ?
O2 Co1 N8 94.78(15) . 1_755 ?
O3 Co1 N1 115.92(16) . . ?
O2 Co1 N1 113.96(16) . . ?
N8 Co1 N1 103.44(16) 1_755 . ?
O7 Co2 O6 104.12(14) . 1_446 ?
O7 Co2 N5 131.31(15) . . ?
O6 Co2 N5 109.86(15) 1_446 . ?
O7 Co2 N4 105.70(15) . 1_355 ?
O6 Co2 N4 96.30(15) 1_446 1_355 ?
N5 Co2 N4 104.10(15) . 1_355 ?

loop_
_geom_bond_atom_site_label_1
_geom_bond_atom_site_label_2
_geom_bond_distance
_geom_bond_site_symmetry_2
_geom_bond_publ_flag
C1 C2 1.352(7) . ?
C1 N4 1.382(6) . ?
C1 H1 0.9300 . ?
C2 N3 1.371(6) . ?
C2 H2 0.9300 . ?
C3 N4 1.334(6) . ?
C3 N3 1.336(6) . ?
C3 H3 0.9300 . ?
C4 N3 1.470(6) . ?
C4 C5 1.526(6) . ?
C4 H4A 0.9700 . ?
C4 H4B 0.9700 . ?
C5 C6 1.379(7) . ?
C5 C10 1.400(6) . ?
C6 C7 1.379(7) . ?
C6 H6 0.9300 . ?
C7 C8 1.390(7) . ?
C7 H7 0.9300 . ?
C8 C9 1.384(7) . ?
C8 H8 0.9300 . ?
C9 C10 1.386(6) . ?
C9 C11 1.513(7) . ?
C10 H10 0.9300 . ?
C11 N2 1.473(6) . ?
C11 H11A 0.9700 . ?
C11 H11B 0.9700 . ?
C12 C13 1.340(7) . ?
C12 N2 1.374(7) . ?
C12 H12 0.9300 . ?
C13 N1 1.376(6) . ?
C13 H13 0.9300 . ?
C14 N1 1.321(6) . ?
C14 N2 1.342(6) . ?
C14 H14 0.9300 . ?
C15 C16 1.347(7) . ?
C15 N5 1.372(6) . ?
C15 H15 0.9300 . ?
C16 N6 1.369(6) . ?
C16 H16 0.9300 . ?
C17 N5 1.319(6) . ?
C17 N6 1.349(6) . ?
C17 H17 0.9300 . ?
C18 N6 1.480(6) . ?
C18 C19 1.509(7) . ?
C18 H18A 0.9700 . ?
C18 H18B 0.9700 . ?
C19 C20 1.394(7) . ?
C19 C24 1.399(6) . ?
C20 C21 1.387(7) . ?
C20 H20 0.9300 . ?
C21 C22 1.390(7) . ?
C21 H21 0.9300 . ?
C22 C23 1.385(7) . ?
C22 H22 0.9300 . ?
C23 C24 1.392(7) . ?
C23 C25 1.512(6) . ?
C24 H24 0.9300 . ?
C25 N7 1.464(6) . ?
C25 H25A 0.9700 . ?
C25 H25B 0.9700 . ?
C26 N8 1.325(6) . ?
C26 N7 1.346(6) . ?
C26 H26 0.9300 . ?
N8 C27 1.375(6) . ?
N8 Co1 2.027(4) 1_355 ?
C28 C27 1.346(7) . ?
C28 N7 1.373(6) . ?
C28 H28 0.9300 . ?
C29 O8 1.251(5) . ?
C29 O7 1.290(6) . ?
C29 C30 1.495(7) . ?
C30 C31 1.395(6) . ?
C30 C35 1.401(7) . ?
C31 C32 1.383(7) . ?
C31 H31 0.9300 . ?
C32 C33 1.401(7) . ?
C32 H32 0.9300 . ?
C33 C34 1.386(7) . ?
C33 C36 1.469(7) . ?
C34 C35 1.382(7) . ?
C34 H34 0.9300 . ?
C35 H35 0.9300 . ?
C36 C37 1.338(7) . ?
C36 H36 0.9300 . ?
C37 C38 1.467(7) . ?
C37 H37 0.9300 . ?
C38 C39 1.392(7) . ?
C38 C44 1.413(7) . ?
C39 C40 1.381(7) . ?
C39 H39 0.9300 . ?
C40 C41 1.393(7) . ?
C40 H40 0.9300 . ?
C41 C43 1.395(6) . ?
C41 C42 1.507(7) . ?
C42 O1 1.243(6) . ?
C42 O2 1.284(5) . ?
C43 C44 1.379(7) . ?
C43 H43 0.9300 . ?
C44 H44 0.9300 . ?
C45 O4 1.232(5) . ?
C45 O3 1.282(6) . ?
C45 C46 1.512(6) . ?
C46 C51 1.391(7) . ?
C46 C47 1.401(6) . ?
C47 C48 1.396(6) . ?
C47 H47 0.9300 . ?
C48 C49 1.382(7) . ?
C48 H48 0.9300 . ?
C49 C50 1.394(6) . ?
C49 C52 1.483(6) . ?
C50 C51 1.388(6) . ?
C50 H50 0.9300 . ?
C51 H51 0.9300 . ?
C52 C53 1.335(7) . ?
C52 H52 0.9300 . ?
C53 C54 1.467(6) . ?
C53 H53 0.9300 . ?
C54 C59 1.388(7) . ?
C54 C55 1.399(6) . ?
C55 C56 1.395(6) . ?
C55 H55 0.9300 . ?
C56 C57 1.396(7) . ?
C56 H56 0.9300 . ?
C57 C58 1.379(6) . ?
C57 C60 1.515(6) . ?
C58 C59 1.383(7) . ?
C58 H58 0.9300 . ?
C59 H59 0.9300 . ?
C60 O5 1.242(6) . ?
C60 O6 1.286(6) . ?
N1 Co1 2.040(4) . ?
N4 Co2 2.038(4) 1_755 ?
N5 Co2 2.030(4) . ?
C27 H27 0.9300 . ?
O2 Co1 2.007(3) . ?
O3 Co1 1.964(3) . ?
O6 Co2 2.018(3) 1_664 ?
O7 Co2 2.002(3) . ?
Co1 N8 2.027(4) 1_755 ?
Co2 O6 2.018(3) 1_446 ?
Co2 N4 2.038(4) 1_355 ?
